data_4120321
loop_
_publ_author_name
'Tamara M. Powers'
'Theodore A. Betley'

_publ_contact_author_address
;
Department of Chemistry and Chemical Biology
Harvard University
Mallinckrodt 306E
12 Oxford Street
Cambridge, MA 02138
;
_publ_contact_author_email betley@chemistry.harvard.edu
_publ_contact_author_name 'Professor Theodore A. Betley'
_publ_contact_author_phone 617-496-9944
_publ_section_title
;
 Testing the Polynuclear Hypothesis: Multielectron Reduction of Small
 Molecules by Triiron Reaction Sites
;
_journal_name_full 'Journal of the American Chemical Society'
_journal_page_first 12289
_journal_page_last 12296
_journal_paper_doi 10.1021/ja405057n
_journal_volume 135
_journal_year 2013
_chemical_formula_sum 'C62 H112 Br Fe3 N7 O Si3'
_chemical_formula_weight 1303.32
_chemical_name_systematic
; 
 ? 
;
_space_group_IT_number 14
_symmetry_cell_setting monoclinic
_symmetry_space_group_name_Hall '-P 2yn'
_symmetry_space_group_name_H-M 'P 1 21/n 1'
_atom_sites_solution_hydrogens geom
_atom_sites_solution_primary direct
_atom_sites_solution_secondary difmap
_audit_creation_method SHELXL-97
_cell_angle_alpha 90.00
_cell_angle_beta 93.6714(14)
_cell_angle_gamma 90.00
_cell_formula_units_Z 4
_cell_length_a 14.9916(12)
_cell_length_b 19.0344(15)
_cell_length_c 24.7840(19)
_cell_measurement_reflns_used 8672
_cell_measurement_temperature 100(1)
_cell_measurement_theta_max 25.05
_cell_measurement_theta_min 2.293
_cell_volume 7057.8(10)
_computing_cell_refinement 'SAINT 7.46A (Bruker-AXS, 2009)'
_computing_data_collection 'APEX2 v2009.3.0 (Bruker-AXS, 2009)'
_computing_data_reduction 'SAINT 7.46A (Bruker-AXS, 2009)'
_computing_molecular_graphics 'Bruker SHELXTL (Sheldrick, 2008)'
_computing_publication_material 'Bruker SHELXTL (Sheldrick, 2008)'
_computing_structure_refinement 'SHELXL-97 (Sheldrick, 2008)'
_computing_structure_solution 'SHELXS-97 (Sheldrick, 2008)'
_diffrn_ambient_temperature 100(1)
_diffrn_measured_fraction_theta_full 0.991
_diffrn_measured_fraction_theta_max 0.991
_diffrn_measurement_device_type
;
Bruker D8 goniometer with CCD area detector
;
_diffrn_measurement_method 'phi and omega scans'
_diffrn_radiation_monochromator graphite
_diffrn_radiation_source 'fine-focus sealed tube'
_diffrn_radiation_type MoK\a
_diffrn_radiation_wavelength 0.71073
_diffrn_reflns_av_R_equivalents 0.0000
_diffrn_reflns_av_sigmaI/netI 0.1109
_diffrn_reflns_limit_h_max 18
_diffrn_reflns_limit_h_min -18
_diffrn_reflns_limit_k_max 23
_diffrn_reflns_limit_k_min 0
_diffrn_reflns_limit_l_max 30
_diffrn_reflns_limit_l_min 0
_diffrn_reflns_number 13444
_diffrn_reflns_theta_full 25.78
_diffrn_reflns_theta_max 25.78
_diffrn_reflns_theta_min 1.54
_exptl_absorpt_coefficient_mu 1.267
_exptl_absorpt_correction_T_max 0.8838
_exptl_absorpt_correction_T_min 0.7857
_exptl_absorpt_correction_type multi-scan
_exptl_absorpt_process_details TWINABS
_exptl_crystal_colour brown
_exptl_crystal_density_diffrn 1.227
_exptl_crystal_description plate
_exptl_crystal_F_000 2784
_exptl_crystal_size_max 0.20
_exptl_crystal_size_mid 0.16
_exptl_crystal_size_min 0.10
_refine_diff_density_max 1.124
_refine_diff_density_min -0.822
_refine_diff_density_rms 0.119
_refine_ls_extinction_method none
_refine_ls_goodness_of_fit_ref 1.047
_refine_ls_hydrogen_treatment constr
_refine_ls_matrix_type full
_refine_ls_number_parameters 716
_refine_ls_number_reflns 13444
_refine_ls_number_restraints 3
_refine_ls_restrained_S_all 1.047
_refine_ls_R_factor_all 0.1333
_refine_ls_R_factor_gt 0.0717
_refine_ls_shift/su_max 0.001
_refine_ls_shift/su_mean 0.000
_refine_ls_structure_factor_coef Fsqd
_refine_ls_weighting_details 'calc w=1/[\s^2^(Fo^2^)+(0.0898P)^2^+0.0000P] where P=(Fo^2^+2Fc^2^)/3'
_refine_ls_weighting_scheme calc
_refine_ls_wR_factor_gt 0.1612
_refine_ls_wR_factor_ref 0.1820
_reflns_number_gt 7965
_reflns_number_total 13444
_reflns_threshold_expression >2sigma(I)
_cod_data_source_file ja405057n_si_002_4.cif
_cod_data_source_block Fe3Br_tba
_cod_database_code 4120321

loop_
_symmetry_equiv_pos_as_xyz
'x, y, z'
'-x+1/2, y+1/2, -z+1/2'
'-x, -y, -z'
'x-1/2, -y-1/2, z-1/2'

loop_
_atom_site_label
_atom_site_type_symbol
_atom_site_fract_x
_atom_site_fract_y
_atom_site_fract_z
_atom_site_U_iso_or_equiv
_atom_site_adp_type
_atom_site_occupancy
_atom_site_symmetry_multiplicity
_atom_site_calc_flag
_atom_site_refinement_flags
_atom_site_disorder_assembly
_atom_site_disorder_group
O1S O 0.8120(3) 0.5459(3) 0.3379(2) 0.0715(13) Uani 1 1 d D . .
C1S C 0.8180(8) 0.5202(6) 0.4289(4) 0.0715(13) Uani 0.771(11) 1 d PD A 1
H1SA H 0.7854 0.4969 0.4568 0.107 Uiso 0.771(11) 1 calc PR A 1
H1SB H 0.8351 0.5676 0.4410 0.107 Uiso 0.771(11) 1 calc PR A 1
H1SC H 0.8719 0.4931 0.4223 0.107 Uiso 0.771(11) 1 calc PR A 1
C2S C 0.7616(7) 0.5245(7) 0.3794(4) 0.0715(13) Uani 0.771(11) 1 d PD A 1
H2SA H 0.7348 0.4780 0.3708 0.086 Uiso 0.771(11) 1 calc PR A 1
H2SB H 0.7126 0.5584 0.3839 0.086 Uiso 0.771(11) 1 calc PR A 1
C1P C 0.772(3) 0.5065(18) 0.4183(15) 0.0715(13) Uani 0.229(11) 1 d PD A 2
H1PA H 0.7065 0.5037 0.4201 0.107 Uiso 0.229(11) 1 calc PR A 2
H1PB H 0.7997 0.5105 0.4550 0.107 Uiso 0.229(11) 1 calc PR A 2
H1PC H 0.7933 0.4640 0.4011 0.107 Uiso 0.229(11) 1 calc PR A 2
C2P C 0.794(3) 0.5685(16) 0.3865(9) 0.0715(13) Uani 0.229(11) 1 d PD A 2
H2PA H 0.7437 0.6020 0.3839 0.086 Uiso 0.229(11) 1 calc PR A 2
H2PB H 0.8471 0.5927 0.4039 0.086 Uiso 0.229(11) 1 calc PR A 2
C3S C 0.7652(7) 0.5707(5) 0.2905(4) 0.092(3) Uani 1 1 d . A .
H3SA H 0.7100 0.5949 0.3000 0.110 Uiso 1 1 calc R . .
H3SB H 0.7478 0.5304 0.2667 0.110 Uiso 1 1 calc R . .
C4S C 0.8194(6) 0.6179(5) 0.2623(4) 0.090(3) Uani 1 1 d . . .
H4SA H 0.7819 0.6442 0.2355 0.135 Uiso 1 1 calc R A .
H4SB H 0.8646 0.5913 0.2440 0.135 Uiso 1 1 calc R . .
H4SC H 0.8491 0.6507 0.2881 0.135 Uiso 1 1 calc R . .
Br1 Br 0.87547(5) 0.73793(3) 0.62355(3) 0.03277(17) Uani 1 1 d . . .
Fe1 Fe 0.75084(5) 0.81429(4) 0.57242(3) 0.0264(2) Uani 1 1 d . . .
Fe2 Fe 0.88318(5) 0.86979(4) 0.64931(3) 0.0266(2) Uani 1 1 d . . .
Fe3 Fe 0.91873(5) 0.82684(4) 0.54530(3) 0.0276(2) Uani 1 1 d . . .
Si1 Si 0.60971(11) 0.69558(8) 0.53947(6) 0.0329(4) Uani 1 1 d . . .
Si2 Si 0.91375(12) 0.87489(8) 0.77742(6) 0.0318(4) Uani 1 1 d . . .
Si3 Si 1.07745(12) 0.73835(8) 0.50659(7) 0.0318(4) Uani 1 1 d . . .
N1 N 0.7526(3) 0.8977(2) 0.62057(16) 0.0256(10) Uani 1 1 d . . .
N2 N 0.9544(3) 0.9150(2) 0.59353(16) 0.0244(10) Uani 1 1 d . . .
N3 N 0.8081(3) 0.8618(2) 0.50615(16) 0.0282(10) Uani 1 1 d . . .
N4 N 0.8396(3) 0.8791(2) 0.72214(16) 0.0264(10) Uani 1 1 d . . .
N5 N 1.0461(3) 0.8095(2) 0.54298(18) 0.0298(10) Uani 1 1 d . . .
N6 N 0.6871(4) 0.7548(2) 0.5182(2) 0.0297(12) Uani 1 1 d . . .
C1 C 0.9163(4) 0.9831(3) 0.5733(2) 0.0285(13) Uani 1 1 d . . .
H1 H 0.9648 1.0191 0.5772 0.034 Uiso 1 1 calc R . .
C2 C 0.8377(4) 1.0090(3) 0.6063(2) 0.0307(13) Uani 1 1 d . . .
H2A H 0.8562 1.0056 0.6452 0.037 Uiso 1 1 calc R . .
H2B H 0.8267 1.0592 0.5979 0.037 Uiso 1 1 calc R . .
C3 C 0.7499(4) 0.9688(3) 0.5957(2) 0.0278(12) Uani 1 1 d . . .
H3 H 0.7024 0.9961 0.6131 0.033 Uiso 1 1 calc R . .
C4 C 0.7248(4) 0.9677(3) 0.5341(2) 0.0290(12) Uani 1 1 d . . .
H4A H 0.6704 0.9387 0.5273 0.035 Uiso 1 1 calc R . .
H4B H 0.7101 1.0162 0.5220 0.035 Uiso 1 1 calc R . .
C5 C 0.7981(4) 0.9390(3) 0.5003(2) 0.0294(12) Uani 1 1 d . . .
H5 H 0.7796 0.9487 0.4615 0.035 Uiso 1 1 calc R . .
C6 C 0.8853(4) 0.9792(3) 0.5136(2) 0.0304(13) Uani 1 1 d . . .
H6A H 0.9332 0.9569 0.4939 0.036 Uiso 1 1 calc R . .
H6B H 0.8778 1.0278 0.4997 0.036 Uiso 1 1 calc R . .
C7 C 1.0493(3) 0.9131(3) 0.6006(2) 0.0257(12) Uani 1 1 d . . .
C8 C 1.0974(4) 0.9627(3) 0.6308(2) 0.0310(13) Uani 1 1 d . . .
H8 H 1.0656 0.9992 0.6474 0.037 Uiso 1 1 calc R . .
C9 C 1.1885(4) 0.9617(3) 0.6381(2) 0.0392(14) Uani 1 1 d . . .
H9 H 1.2193 0.9976 0.6583 0.047 Uiso 1 1 calc R . .
C10 C 1.2359(4) 0.9068(3) 0.6152(2) 0.0438(15) Uani 1 1 d . . .
H10 H 1.2992 0.9047 0.6200 0.053 Uiso 1 1 calc R . .
C11 C 1.1888(4) 0.8558(3) 0.5856(2) 0.0354(14) Uani 1 1 d . . .
H11 H 1.2212 0.8180 0.5712 0.042 Uiso 1 1 calc R . .
C12 C 1.0967(4) 0.8571(3) 0.5758(2) 0.0282(12) Uani 1 1 d . . .
C13 C 0.7015(4) 0.8904(2) 0.6677(2) 0.0274(12) Uani 1 1 d . . .
C14 C 0.6085(4) 0.8891(3) 0.6621(2) 0.0338(13) Uani 1 1 d . . .
H14 H 0.5796 0.8966 0.6273 0.041 Uiso 1 1 calc R . .
C15 C 0.5571(4) 0.8771(3) 0.7054(3) 0.0388(15) Uani 1 1 d . . .
H15 H 0.4938 0.8754 0.7006 0.047 Uiso 1 1 calc R . .
C16 C 0.5998(4) 0.8679(3) 0.7559(3) 0.0394(15) Uani 1 1 d . . .
H16 H 0.5657 0.8603 0.7863 0.047 Uiso 1 1 calc R . .
C17 C 0.6923(4) 0.8696(3) 0.7624(2) 0.0334(14) Uani 1 1 d . . .
H17 H 0.7201 0.8633 0.7976 0.040 Uiso 1 1 calc R . .
C18 C 0.7468(4) 0.8805(2) 0.7187(2) 0.0293(13) Uani 1 1 d . . .
C19 C 0.7787(4) 0.8212(3) 0.4592(2) 0.0304(13) Uani 1 1 d . . .
C20 C 0.8093(4) 0.8348(3) 0.4086(2) 0.0365(14) Uani 1 1 d . . .
H20 H 0.8495 0.8727 0.4042 0.044 Uiso 1 1 calc R . .
C21 C 0.7824(5) 0.7942(3) 0.3645(3) 0.0485(17) Uani 1 1 d . . .
H21 H 0.8048 0.8034 0.3302 0.058 Uiso 1 1 calc R . .
C22 C 0.7234(5) 0.7407(3) 0.3704(3) 0.0494(19) Uani 1 1 d . . .
H22 H 0.7042 0.7130 0.3399 0.059 Uiso 1 1 calc R . .
C23 C 0.6913(4) 0.7263(3) 0.4204(2) 0.0426(15) Uani 1 1 d . . .
H23 H 0.6504 0.6885 0.4233 0.051 Uiso 1 1 calc R . .
C24 C 0.7165(4) 0.7652(3) 0.4668(2) 0.0331(14) Uani 1 1 d . . .
C25 C 1.1520(4) 0.6760(3) 0.5462(3) 0.0450(16) Uani 1 1 d . . .
H25A H 1.1255 0.6645 0.5802 0.068 Uiso 1 1 calc R . .
H25B H 1.2106 0.6978 0.5540 0.068 Uiso 1 1 calc R . .
H25C H 1.1590 0.6330 0.5252 0.068 Uiso 1 1 calc R . .
C26 C 0.9712(4) 0.6895(3) 0.4873(2) 0.0389(15) Uani 1 1 d . . .
H26A H 0.9304 0.7202 0.4658 0.058 Uiso 1 1 calc R . .
H26B H 0.9430 0.6748 0.5200 0.058 Uiso 1 1 calc R . .
H26C H 0.9849 0.6480 0.4659 0.058 Uiso 1 1 calc R . .
C27 C 1.1297(4) 0.7624(3) 0.4417(3) 0.0339(15) Uani 1 1 d . . .
C28 C 1.2165(4) 0.8057(3) 0.4528(2) 0.0409(15) Uani 1 1 d . . .
H28A H 1.2595 0.7782 0.4755 0.061 Uiso 1 1 calc R . .
H28B H 1.2026 0.8493 0.4714 0.061 Uiso 1 1 calc R . .
H28C H 1.2422 0.8168 0.4184 0.061 Uiso 1 1 calc R . .
C29 C 1.1526(5) 0.6966(3) 0.4089(3) 0.055(2) Uani 1 1 d . . .
H29A H 1.0980 0.6693 0.4003 0.083 Uiso 1 1 calc R . .
H29B H 1.1958 0.6676 0.4303 0.083 Uiso 1 1 calc R . .
H29C H 1.1784 0.7110 0.3753 0.083 Uiso 1 1 calc R . .
C30 C 1.0636(4) 0.8069(3) 0.4062(2) 0.0423(15) Uani 1 1 d . . .
H30A H 1.0926 0.8227 0.3740 0.063 Uiso 1 1 calc R . .
H30B H 1.0453 0.8478 0.4268 0.063 Uiso 1 1 calc R . .
H30C H 1.0110 0.7786 0.3953 0.063 Uiso 1 1 calc R . .
C31 C 1.0238(4) 0.8496(3) 0.7493(2) 0.0385(14) Uani 1 1 d . . .
H31A H 1.0155 0.8073 0.7271 0.058 Uiso 1 1 calc R . .
H31B H 1.0682 0.8404 0.7792 0.058 Uiso 1 1 calc R . .
H31C H 1.0446 0.8881 0.7271 0.058 Uiso 1 1 calc R . .
C32 C 0.8860(4) 0.8059(3) 0.8283(2) 0.0418(15) Uani 1 1 d . . .
H32A H 0.8539 0.8277 0.8572 0.063 Uiso 1 1 calc R . .
H32B H 0.9414 0.7845 0.8437 0.063 Uiso 1 1 calc R . .
H32C H 0.8484 0.7696 0.8104 0.063 Uiso 1 1 calc R . .
C33 C 0.9288(4) 0.9617(3) 0.8142(2) 0.0409(15) Uani 1 1 d . . .
C34 C 0.9640(5) 1.0179(3) 0.7764(3) 0.0566(19) Uani 1 1 d . . .
H34A H 1.0226 1.0037 0.7649 0.085 Uiso 1 1 calc R . .
H34B H 0.9695 1.0629 0.7956 0.085 Uiso 1 1 calc R . .
H34C H 0.9222 1.0231 0.7446 0.085 Uiso 1 1 calc R . .
C35 C 0.9962(5) 0.9539(4) 0.8627(3) 0.060(2) Uani 1 1 d . . .
H35A H 0.9693 0.9266 0.8910 0.090 Uiso 1 1 calc R . .
H35B H 1.0130 1.0005 0.8767 0.090 Uiso 1 1 calc R . .
H35C H 1.0496 0.9295 0.8515 0.090 Uiso 1 1 calc R . .
C36 C 0.8400(5) 0.9867(3) 0.8348(3) 0.0513(17) Uani 1 1 d . . .
H36A H 0.7947 0.9891 0.8045 0.077 Uiso 1 1 calc R . .
H36B H 0.8479 1.0334 0.8511 0.077 Uiso 1 1 calc R . .
H36C H 0.8204 0.9537 0.8619 0.077 Uiso 1 1 calc R . .
C37 C 0.6259(4) 0.6936(3) 0.6146(2) 0.0390(15) Uani 1 1 d . . .
H37A H 0.5786 0.6653 0.6294 0.059 Uiso 1 1 calc R . .
H37B H 0.6234 0.7416 0.6288 0.059 Uiso 1 1 calc R . .
H37C H 0.6843 0.6729 0.6252 0.059 Uiso 1 1 calc R . .
C38 C 0.6262(5) 0.6029(3) 0.5148(3) 0.0487(17) Uani 1 1 d . . .
H38A H 0.5959 0.5699 0.5379 0.073 Uiso 1 1 calc R . .
H38B H 0.6902 0.5920 0.5161 0.073 Uiso 1 1 calc R . .
H38C H 0.6009 0.5986 0.4774 0.073 Uiso 1 1 calc R . .
C39 C 0.4902(4) 0.7251(4) 0.5212(3) 0.0445(16) Uani 1 1 d . . .
C40 C 0.4770(5) 0.7383(4) 0.4599(3) 0.0531(19) Uani 1 1 d . . .
H40A H 0.4839 0.6939 0.4405 0.080 Uiso 1 1 calc R . .
H40B H 0.5218 0.7720 0.4489 0.080 Uiso 1 1 calc R . .
H40C H 0.4170 0.7572 0.4512 0.080 Uiso 1 1 calc R . .
C41 C 0.4707(5) 0.7934(4) 0.5502(3) 0.063(2) Uani 1 1 d . . .
H41A H 0.5104 0.8304 0.5383 0.095 Uiso 1 1 calc R . .
H41B H 0.4808 0.7866 0.5893 0.095 Uiso 1 1 calc R . .
H41C H 0.4083 0.8070 0.5416 0.095 Uiso 1 1 calc R . .
C42 C 0.4241(5) 0.6686(4) 0.5378(3) 0.070(2) Uani 1 1 d . . .
H42A H 0.3629 0.6865 0.5323 0.106 Uiso 1 1 calc R . .
H42B H 0.4366 0.6568 0.5760 0.106 Uiso 1 1 calc R . .
H42C H 0.4307 0.6265 0.5156 0.106 Uiso 1 1 calc R . .
N7 N 0.5115(3) 0.9046(2) 0.25137(18) 0.0357(11) Uani 1 1 d . . .
C43 C 0.5498(4) 0.9368(3) 0.3043(2) 0.0391(14) Uani 1 1 d . . .
H43A H 0.6096 0.9561 0.2983 0.047 Uiso 1 1 calc R . .
H43B H 0.5112 0.9767 0.3135 0.047 Uiso 1 1 calc R . .
C44 C 0.5587(5) 0.8879(3) 0.3527(2) 0.0543(19) Uani 1 1 d . B .
H44A H 0.5000 0.8662 0.3582 0.065 Uiso 1 1 calc R . .
H44B H 0.6012 0.8498 0.3454 0.065 Uiso 1 1 calc R . .
C45 C 0.5912(4) 0.9259(3) 0.4033(2) 0.0483(17) Uani 1 1 d D . .
H45C H 0.6286 0.9670 0.3952 0.058 Uiso 0.430(17) 1 calc PR B 2
H45D H 0.6252 0.8944 0.4289 0.058 Uiso 0.430(17) 1 calc PR B 2
H45A H 0.6525 0.9428 0.3981 0.058 Uiso 0.570(17) 1 calc PR B 1
H45B H 0.5960 0.8910 0.4330 0.058 Uiso 0.570(17) 1 calc PR B 1
C46A C 0.5379(13) 0.9882(9) 0.4230(6) 0.069(5) Uani 0.570(17) 1 d PD B 1
H46A H 0.5260 1.0213 0.3931 0.104 Uiso 0.570(17) 1 calc PR B 1
H46B H 0.5724 1.0118 0.4526 0.104 Uiso 0.570(17) 1 calc PR B 1
H46C H 0.4812 0.9714 0.4358 0.104 Uiso 0.570(17) 1 calc PR B 1
C46B C 0.5024(12) 0.9484(15) 0.4251(9) 0.069(5) Uani 0.430(17) 1 d PD B 2
H46D H 0.4663 0.9730 0.3967 0.104 Uiso 0.430(17) 1 calc PR B 2
H46E H 0.5139 0.9798 0.4561 0.104 Uiso 0.430(17) 1 calc PR B 2
H46F H 0.4700 0.9067 0.4365 0.104 Uiso 0.430(17) 1 calc PR B 2
C47 C 0.4216(4) 0.8711(3) 0.2600(2) 0.0340(14) Uani 1 1 d . . .
H47A H 0.4014 0.8453 0.2268 0.041 Uiso 1 1 calc R . .
H47B H 0.4296 0.8363 0.2896 0.041 Uiso 1 1 calc R . .
C48 C 0.3488(4) 0.9220(3) 0.2737(3) 0.0443(16) Uani 1 1 d . . .
H48A H 0.3301 0.9501 0.2413 0.053 Uiso 1 1 calc R . .
H48B H 0.3721 0.9545 0.3024 0.053 Uiso 1 1 calc R . .
C49 C 0.2693(4) 0.8822(3) 0.2928(3) 0.0503(17) Uani 1 1 d . . .
H49A H 0.2893 0.8544 0.3251 0.060 Uiso 1 1 calc R . .
H49B H 0.2247 0.9167 0.3041 0.060 Uiso 1 1 calc R . .
C50 C 0.2239(4) 0.8334(3) 0.2517(3) 0.0473(16) Uani 1 1 d . . .
H50A H 0.2070 0.8596 0.2186 0.071 Uiso 1 1 calc R . .
H50B H 0.1702 0.8135 0.2664 0.071 Uiso 1 1 calc R . .
H50C H 0.2650 0.7954 0.2435 0.071 Uiso 1 1 calc R . .
C51 C 0.5035(4) 0.9637(3) 0.2103(2) 0.0390(14) Uani 1 1 d . . .
H51A H 0.4647 1.0007 0.2243 0.047 Uiso 1 1 calc R . .
H51B H 0.5635 0.9845 0.2073 0.047 Uiso 1 1 calc R . .
C52 C 0.4663(4) 0.9434(3) 0.1542(2) 0.0399(15) Uani 1 1 d . . .
H52A H 0.4122 0.9141 0.1568 0.048 Uiso 1 1 calc R . .
H52B H 0.5112 0.9155 0.1358 0.048 Uiso 1 1 calc R . .
C53 C 0.4430(5) 1.0091(3) 0.1215(2) 0.0461(16) Uani 1 1 d . . .
H53A H 0.3967 1.0359 0.1396 0.055 Uiso 1 1 calc R . .
H53B H 0.4967 1.0392 0.1207 0.055 Uiso 1 1 calc R . .
C54 C 0.4089(6) 0.9929(3) 0.0642(3) 0.059(2) Uani 1 1 d . . .
H54A H 0.3944 1.0368 0.0450 0.089 Uiso 1 1 calc R . .
H54B H 0.3552 0.9636 0.0647 0.089 Uiso 1 1 calc R . .
H54C H 0.4551 0.9676 0.0458 0.089 Uiso 1 1 calc R . .
C55 C 0.5703(4) 0.8458(3) 0.2326(2) 0.0355(14) Uani 1 1 d . . .
H55A H 0.5409 0.8254 0.1993 0.043 Uiso 1 1 calc R . .
H55B H 0.5727 0.8086 0.2605 0.043 Uiso 1 1 calc R . .
C56 C 0.6663(4) 0.8647(3) 0.2209(3) 0.0492(17) Uani 1 1 d . . .
H56A H 0.6660 0.8997 0.1913 0.059 Uiso 1 1 calc R . .
H56B H 0.6973 0.8857 0.2535 0.059 Uiso 1 1 calc R . .
C57 C 0.7152(4) 0.7985(4) 0.2047(3) 0.0511(18) Uani 1 1 d . . .
H57A H 0.6826 0.7770 0.1728 0.061 Uiso 1 1 calc R . .
H57B H 0.7159 0.7641 0.2347 0.061 Uiso 1 1 calc R . .
C58 C 0.8118(5) 0.8146(5) 0.1911(3) 0.078(3) Uani 1 1 d . . .
H58A H 0.8111 0.8451 0.1592 0.117 Uiso 1 1 calc R . .
H58B H 0.8427 0.7707 0.1837 0.117 Uiso 1 1 calc R . .
H58C H 0.8431 0.8385 0.2218 0.117 Uiso 1 1 calc R . .

loop_
_atom_site_aniso_label
_atom_site_aniso_U_11
_atom_site_aniso_U_22
_atom_site_aniso_U_33
_atom_site_aniso_U_23
_atom_site_aniso_U_13
_atom_site_aniso_U_12
O1S 0.068(3) 0.090(3) 0.058(3) 0.006(2) 0.015(2) 0.008(2)
C1S 0.068(3) 0.090(3) 0.058(3) 0.006(2) 0.015(2) 0.008(2)
C2S 0.068(3) 0.090(3) 0.058(3) 0.006(2) 0.015(2) 0.008(2)
C1P 0.068(3) 0.090(3) 0.058(3) 0.006(2) 0.015(2) 0.008(2)
C2P 0.068(3) 0.090(3) 0.058(3) 0.006(2) 0.015(2) 0.008(2)
C3S 0.113(8) 0.080(6) 0.079(7) -0.022(5) -0.018(6) 0.032(6)
C4S 0.090(7) 0.094(7) 0.091(7) 0.031(6) 0.040(6) 0.034(5)
Br1 0.0436(4) 0.0310(3) 0.0242(3) 0.0027(2) 0.0057(3) 0.0023(3)
Fe1 0.0379(5) 0.0257(4) 0.0160(4) 0.0000(3) 0.0042(3) -0.0011(3)
Fe2 0.0360(5) 0.0276(4) 0.0168(4) 0.0023(3) 0.0066(3) 0.0002(3)
Fe3 0.0371(5) 0.0255(4) 0.0206(4) -0.0020(3) 0.0063(3) -0.0003(3)
Si1 0.0384(9) 0.0355(8) 0.0250(9) -0.0011(7) 0.0036(7) -0.0037(7)
Si2 0.0477(10) 0.0286(8) 0.0189(8) 0.0014(6) 0.0006(7) 0.0023(7)
Si3 0.0456(11) 0.0246(7) 0.0268(10) 0.0001(7) 0.0153(8) 0.0014(7)
N1 0.033(3) 0.029(2) 0.015(2) 0.0031(18) 0.0092(19) 0.0000(19)
N2 0.035(3) 0.022(2) 0.017(2) 0.0017(17) 0.0070(19) 0.0007(18)
N3 0.051(3) 0.023(2) 0.011(2) 0.0028(18) 0.001(2) 0.000(2)
N4 0.035(3) 0.029(2) 0.016(2) 0.0023(18) 0.0042(19) 0.0004(19)
N5 0.037(3) 0.031(2) 0.023(2) -0.0006(19) 0.009(2) 0.002(2)
N6 0.042(3) 0.033(3) 0.015(3) -0.0034(17) 0.004(2) -0.0016(18)
C1 0.039(3) 0.028(3) 0.019(3) -0.005(2) 0.005(2) -0.006(2)
C2 0.048(4) 0.022(3) 0.023(3) 0.004(2) 0.008(3) 0.004(2)
C3 0.039(3) 0.026(3) 0.019(3) 0.002(2) 0.009(2) 0.003(2)
C4 0.041(3) 0.029(3) 0.018(3) 0.006(2) -0.001(2) -0.001(2)
C5 0.043(3) 0.033(3) 0.013(3) 0.005(2) 0.001(2) 0.004(2)
C6 0.048(4) 0.025(3) 0.018(3) 0.001(2) 0.005(3) -0.006(2)
C7 0.035(3) 0.027(3) 0.016(3) 0.004(2) 0.008(2) -0.001(2)
C8 0.045(4) 0.026(3) 0.023(3) 0.001(2) 0.005(3) 0.000(2)
C9 0.045(4) 0.045(3) 0.027(3) 0.000(3) -0.004(3) -0.007(3)
C10 0.046(4) 0.046(4) 0.040(4) 0.011(3) 0.005(3) -0.006(3)
C11 0.042(4) 0.031(3) 0.034(4) 0.005(3) 0.008(3) -0.001(3)
C12 0.035(3) 0.029(3) 0.021(3) 0.004(2) 0.007(2) -0.005(2)
C13 0.037(3) 0.021(3) 0.026(3) -0.004(2) 0.008(2) 0.004(2)
C14 0.047(4) 0.026(3) 0.028(3) -0.002(2) 0.006(3) 0.004(2)
C15 0.042(4) 0.030(3) 0.046(4) -0.006(3) 0.014(3) -0.002(3)
C16 0.050(4) 0.032(3) 0.038(4) -0.001(3) 0.022(3) -0.003(3)
C17 0.051(4) 0.026(3) 0.024(3) 0.001(2) 0.010(3) 0.004(3)
C18 0.046(4) 0.022(3) 0.021(3) 0.001(2) 0.011(3) 0.000(2)
C19 0.043(3) 0.033(3) 0.015(3) 0.001(2) -0.001(2) 0.001(2)
C20 0.049(4) 0.040(3) 0.022(3) 0.001(3) 0.008(3) -0.004(3)
C21 0.068(5) 0.057(4) 0.021(3) -0.003(3) 0.011(3) -0.008(3)
C22 0.072(6) 0.057(4) 0.020(4) -0.014(3) 0.004(4) -0.016(3)
C23 0.056(4) 0.046(4) 0.026(4) -0.009(3) 0.001(3) -0.015(3)
C24 0.047(4) 0.035(3) 0.017(3) 0.002(3) 0.003(3) 0.001(3)
C25 0.067(4) 0.034(3) 0.036(4) 0.005(3) 0.015(3) 0.003(3)
C26 0.055(4) 0.027(3) 0.036(4) -0.007(3) 0.016(3) -0.003(3)
C27 0.047(4) 0.032(3) 0.024(4) 0.002(2) 0.020(3) 0.010(3)
C28 0.043(4) 0.046(4) 0.036(4) 0.015(3) 0.016(3) 0.005(3)
C29 0.086(5) 0.041(4) 0.043(4) -0.006(3) 0.032(4) 0.006(3)
C30 0.052(4) 0.048(4) 0.028(3) 0.006(3) 0.008(3) -0.002(3)
C31 0.045(4) 0.039(3) 0.031(4) 0.007(3) -0.003(3) 0.007(3)
C32 0.065(4) 0.032(3) 0.028(3) 0.002(3) 0.002(3) 0.002(3)
C33 0.060(4) 0.033(3) 0.029(3) -0.004(3) -0.001(3) 0.000(3)
C34 0.092(6) 0.033(3) 0.045(4) -0.005(3) 0.007(4) -0.006(3)
C35 0.086(6) 0.052(4) 0.039(4) -0.018(3) -0.020(4) 0.000(4)
C36 0.075(5) 0.037(3) 0.041(4) -0.006(3) -0.002(4) 0.006(3)
C37 0.044(4) 0.048(4) 0.025(3) 0.003(3) 0.004(3) -0.011(3)
C38 0.068(5) 0.039(3) 0.040(4) -0.005(3) 0.005(3) -0.014(3)
C39 0.041(4) 0.063(4) 0.030(4) -0.004(3) 0.006(3) 0.000(3)
C40 0.040(5) 0.078(5) 0.040(5) -0.010(3) -0.006(4) 0.014(3)
C41 0.046(5) 0.085(5) 0.058(5) -0.016(4) 0.002(4) 0.010(4)
C42 0.050(5) 0.094(6) 0.069(6) 0.007(5) 0.012(4) -0.010(4)
N7 0.054(3) 0.025(2) 0.029(3) -0.002(2) 0.006(2) -0.005(2)
C43 0.053(4) 0.031(3) 0.033(3) -0.004(3) -0.002(3) -0.006(3)
C44 0.089(6) 0.041(4) 0.032(4) 0.003(3) -0.006(4) -0.014(4)
C45 0.062(5) 0.051(4) 0.033(4) -0.001(3) 0.002(3) 0.007(3)
C46A 0.080(11) 0.084(11) 0.041(5) -0.023(9) -0.014(7) 0.027(8)
C46B 0.080(11) 0.084(11) 0.041(5) -0.023(9) -0.014(7) 0.027(8)
C47 0.034(3) 0.029(3) 0.037(4) -0.002(3) -0.004(3) 0.003(2)
C48 0.054(4) 0.044(4) 0.035(4) -0.018(3) 0.003(3) 0.002(3)
C49 0.054(4) 0.061(4) 0.037(4) -0.004(3) 0.014(3) 0.013(3)
C50 0.050(4) 0.056(4) 0.036(4) 0.002(3) 0.002(3) -0.007(3)
C51 0.056(4) 0.027(3) 0.034(4) 0.001(3) 0.005(3) -0.003(3)
C52 0.053(4) 0.031(3) 0.036(4) 0.002(3) 0.004(3) 0.003(3)
C53 0.065(4) 0.039(3) 0.034(4) 0.004(3) 0.004(3) 0.000(3)
C54 0.102(6) 0.042(4) 0.031(4) 0.000(3) -0.011(4) 0.000(4)
C55 0.051(4) 0.024(3) 0.032(3) 0.001(2) 0.005(3) 0.003(3)
C56 0.060(4) 0.055(4) 0.034(4) 0.008(3) 0.014(3) -0.003(3)
C57 0.052(4) 0.061(4) 0.042(4) 0.008(3) 0.014(3) 0.014(3)
C58 0.062(5) 0.105(7) 0.070(6) 0.024(5) 0.033(4) 0.027(5)

loop_
_atom_type_symbol
_atom_type_description
_atom_type_scat_dispersion_real
_atom_type_scat_dispersion_imag
_atom_type_scat_source
C C 0.0033 0.0016 'International Tables Vol C Tables 4.2.6.8 and 6.1.1.4'
H H 0.0000 0.0000 'International Tables Vol C Tables 4.2.6.8 and 6.1.1.4'
N N 0.0061 0.0033 'International Tables Vol C Tables 4.2.6.8 and 6.1.1.4'
Fe Fe 0.3463 0.8444 'International Tables Vol C Tables 4.2.6.8 and 6.1.1.4'
Si Si 0.0817 0.0704 'International Tables Vol C Tables 4.2.6.8 and 6.1.1.4'
Br Br -0.2901 2.4595 'International Tables Vol C Tables 4.2.6.8 and 6.1.1.4'
O O 0.0106 0.0060 'International Tables Vol C Tables 4.2.6.8 and 6.1.1.4'

loop_
_geom_angle_atom_site_label_1
_geom_angle_atom_site_label_2
_geom_angle_atom_site_label_3
_geom_angle
C2P O1S C2S 42.6(14)
C2P O1S C3S 122.3(16)
C2S O1S C3S 117.1(7)
O1S C2S C1S 109.4(9)
O1S C2S H2SA 109.8
C1S C2S H2SA 109.8
O1S C2S H2SB 109.8
C1S C2S H2SB 109.8
H2SA C2S H2SB 108.3
C2P C1P H1PA 109.5
C2P C1P H1PB 109.5
H1PA C1P H1PB 109.5
C2P C1P H1PC 109.5
H1PA C1P H1PC 109.5
H1PB C1P H1PC 109.5
O1S C2P C1P 107(2)
O1S C2P H2PA 110.3
C1P C2P H2PA 110.3
O1S C2P H2PB 110.3
C1P C2P H2PB 110.3
H2PA C2P H2PB 108.6
O1S C3S C4S 110.5(8)
O1S C3S H3SA 109.6
C4S C3S H3SA 109.6
O1S C3S H3SB 109.6
C4S C3S H3SB 109.6
H3SA C3S H3SB 108.1
C3S C4S H4SA 109.5
C3S C4S H4SB 109.5
H4SA C4S H4SB 109.5
C3S C4S H4SC 109.5
H4SA C4S H4SC 109.5
H4SB C4S H4SC 109.5
Fe2 Br1 Fe1 66.55(3)
Fe2 Br1 Fe3 63.78(3)
Fe1 Br1 Fe3 60.01(3)
N6 Fe1 N1 149.54(19)
N6 Fe1 N3 85.33(18)
N1 Fe1 N3 97.74(16)
N6 Fe1 Br1 108.15(14)
N1 Fe1 Br1 99.83(13)
N3 Fe1 Br1 107.52(13)
N6 Fe1 Fe3 107.85(15)
N1 Fe1 Fe3 95.95(12)
N3 Fe1 Fe3 47.46(13)
Br1 Fe1 Fe3 61.05(3)
N6 Fe1 Fe2 163.05(15)
N1 Fe1 Fe2 47.38(12)
N3 Fe1 Fe2 93.48(12)
Br1 Fe1 Fe2 56.10(3)
Fe3 Fe1 Fe2 60.53(3)
N4 Fe2 N2 145.18(17)
N4 Fe2 N1 86.08(17)
N2 Fe2 N1 100.59(16)
N4 Fe2 Br1 107.56(12)
N2 Fe2 Br1 105.33(12)
N1 Fe2 Br1 97.77(12)
N4 Fe2 Fe3 165.83(13)
N2 Fe2 Fe3 48.95(12)
N1 Fe2 Fe3 89.42(11)
Br1 Fe2 Fe3 59.75(3)
N4 Fe2 Fe1 112.81(13)
N2 Fe2 Fe1 94.39(13)
N1 Fe2 Fe1 43.88(11)
Br1 Fe2 Fe1 57.35(3)
Fe3 Fe2 Fe1 56.07(3)
N5 Fe3 N3 146.70(18)
N5 Fe3 N2 86.43(17)
N3 Fe3 N2 100.59(16)
N5 Fe3 Fe1 160.26(13)
N3 Fe3 Fe1 51.52(12)
N2 Fe3 Fe1 97.94(11)
N5 Fe3 Br1 101.41(13)
N3 Fe3 Br1 109.41(12)
N2 Fe3 Br1 98.99(11)
Fe1 Fe3 Br1 58.94(3)
N5 Fe3 Fe2 108.88(14)
N3 Fe3 Fe2 98.66(12)
N2 Fe3 Fe2 45.51(11)
Fe1 Fe3 Fe2 63.40(3)
Br1 Fe3 Fe2 56.47(2)
N6 Si1 C37 105.8(3)
N6 Si1 C38 114.0(3)
C37 Si1 C38 107.1(3)
N6 Si1 C39 112.0(3)
C37 Si1 C39 107.7(3)
C38 Si1 C39 109.8(3)
N4 Si2 C32 114.1(3)
N4 Si2 C31 104.7(2)
C32 Si2 C31 107.7(3)
N4 Si2 C33 113.3(2)
C32 Si2 C33 108.1(3)
C31 Si2 C33 108.6(3)
N5 Si3 C25 113.7(3)
N5 Si3 C26 105.6(2)
C25 Si3 C26 106.8(3)
N5 Si3 C27 113.6(2)
C25 Si3 C27 109.6(3)
C26 Si3 C27 107.0(3)
C13 N1 C3 114.9(4)
C13 N1 Fe1 114.9(3)
C3 N1 Fe1 118.7(3)
C13 N1 Fe2 103.4(3)
C3 N1 Fe2 111.7(3)
Fe1 N1 Fe2 88.74(16)
C7 N2 C1 115.0(4)
C7 N2 Fe2 118.7(3)
C1 N2 Fe2 113.4(3)
C7 N2 Fe3 105.4(3)
C1 N2 Fe3 115.0(3)
Fe2 N2 Fe3 85.54(15)
C19 N3 C5 115.4(4)
C19 N3 Fe3 114.7(3)
C5 N3 Fe3 117.2(3)
C19 N3 Fe1 106.2(3)
C5 N3 Fe1 117.3(3)
Fe3 N3 Fe1 81.01(15)
C18 N4 Si2 130.3(4)
C18 N4 Fe2 109.6(3)
Si2 N4 Fe2 119.6(2)
C12 N5 Si3 131.3(4)
C12 N5 Fe3 111.6(3)
Si3 N5 Fe3 117.0(3)
C24 N6 Si1 129.3(4)
C24 N6 Fe1 112.2(4)
Si1 N6 Fe1 118.4(3)
N2 C1 C6 111.8(4)
N2 C1 C2 112.7(4)
C6 C1 C2 109.4(5)
N2 C1 H1 107.6
C6 C1 H1 107.6
C2 C1 H1 107.6
C3 C2 C1 115.1(4)
C3 C2 H2A 108.5
C1 C2 H2A 108.5
C3 C2 H2B 108.5
C1 C2 H2B 108.5
H2A C2 H2B 107.5
N1 C3 C2 112.6(4)
N1 C3 C4 113.2(4)
C2 C3 C4 109.1(4)
N1 C3 H3 107.2
C2 C3 H3 107.2
C4 C3 H3 107.2
C5 C4 C3 114.1(4)
C5 C4 H4A 108.7
C3 C4 H4A 108.7
C5 C4 H4B 108.7
C3 C4 H4B 108.7
H4A C4 H4B 107.6
N3 C5 C4 111.9(4)
N3 C5 C6 113.2(4)
C4 C5 C6 109.8(4)
N3 C5 H5 107.2
C4 C5 H5 107.2
C6 C5 H5 107.2
C1 C6 C5 115.8(4)
C1 C6 H6A 108.3
C5 C6 H6A 108.3
C1 C6 H6B 108.3
C5 C6 H6B 108.3
H6A C6 H6B 107.4
C8 C7 N2 122.2(5)
C8 C7 C12 119.0(5)
N2 C7 C12 118.8(5)
C9 C8 C7 123.0(5)
C9 C8 H8 118.5
C7 C8 H8 118.5
C8 C9 C10 119.0(6)
C8 C9 H9 120.5
C10 C9 H9 120.5
C11 C10 C9 118.9(6)
C11 C10 H10 120.6
C9 C10 H10 120.6
C10 C11 C12 123.3(5)
C10 C11 H11 118.4
C12 C11 H11 118.4
C11 C12 N5 125.7(5)
C11 C12 C7 116.8(5)
N5 C12 C7 117.5(5)
C14 C13 C18 120.6(5)
C14 C13 N1 120.1(5)
C18 C13 N1 119.2(5)
C15 C14 C13 122.0(6)
C15 C14 H14 119.0
C13 C14 H14 119.0
C16 C15 C14 118.5(6)
C16 C15 H15 120.8
C14 C15 H15 120.8
C15 C16 C17 120.4(5)
C15 C16 H16 119.8
C17 C16 H16 119.8
C16 C17 C18 122.5(6)
C16 C17 H17 118.8
C18 C17 H17 118.8
N4 C18 C13 118.8(4)
N4 C18 C17 125.2(5)
C13 C18 C17 116.0(5)
C20 C19 C24 120.7(5)
C20 C19 N3 121.8(5)
C24 C19 N3 117.4(5)
C21 C20 C19 121.0(5)
C21 C20 H20 119.5
C19 C20 H20 119.5
C22 C21 C20 119.6(6)
C22 C21 H21 120.2
C20 C21 H21 120.2
C21 C22 C23 120.6(6)
C21 C22 H22 119.7
C23 C22 H22 119.7
C22 C23 C24 122.6(6)
C22 C23 H23 118.7
C24 C23 H23 118.7
N6 C24 C23 126.4(5)
N6 C24 C19 118.2(5)
C23 C24 C19 115.4(5)
Si3 C25 H25A 109.5
Si3 C25 H25B 109.5
H25A C25 H25B 109.5
Si3 C25 H25C 109.5
H25A C25 H25C 109.5
H25B C25 H25C 109.5
Si3 C26 H26A 109.5
Si3 C26 H26B 109.5
H26A C26 H26B 109.5
Si3 C26 H26C 109.5
H26A C26 H26C 109.5
H26B C26 H26C 109.5
C30 C27 C29 107.7(6)
C30 C27 C28 108.1(5)
C29 C27 C28 108.2(5)
C30 C27 Si3 109.5(4)
C29 C27 Si3 111.7(4)
C28 C27 Si3 111.5(4)
C27 C28 H28A 109.5
C27 C28 H28B 109.5
H28A C28 H28B 109.5
C27 C28 H28C 109.5
H28A C28 H28C 109.5
H28B C28 H28C 109.5
C27 C29 H29A 109.5
C27 C29 H29B 109.5
H29A C29 H29B 109.5
C27 C29 H29C 109.5
H29A C29 H29C 109.5
H29B C29 H29C 109.5
C27 C30 H30A 109.5
C27 C30 H30B 109.5
H30A C30 H30B 109.5
C27 C30 H30C 109.5
H30A C30 H30C 109.5
H30B C30 H30C 109.5
Si2 C31 H31A 109.5
Si2 C31 H31B 109.5
H31A C31 H31B 109.5
Si2 C31 H31C 109.5
H31A C31 H31C 109.5
H31B C31 H31C 109.5
Si2 C32 H32A 109.5
Si2 C32 H32B 109.5
H32A C32 H32B 109.5
Si2 C32 H32C 109.5
H32A C32 H32C 109.5
H32B C32 H32C 109.5
C35 C33 C36 108.3(5)
C35 C33 C34 108.2(6)
C36 C33 C34 109.0(5)
C35 C33 Si2 110.3(4)
C36 C33 Si2 110.6(4)
C34 C33 Si2 110.4(4)
C33 C34 H34A 109.5
C33 C34 H34B 109.5
H34A C34 H34B 109.5
C33 C34 H34C 109.5
H34A C34 H34C 109.5
H34B C34 H34C 109.5
C33 C35 H35A 109.5
C33 C35 H35B 109.5
H35A C35 H35B 109.5
C33 C35 H35C 109.5
H35A C35 H35C 109.5
H35B C35 H35C 109.5
C33 C36 H36A 109.5
C33 C36 H36B 109.5
H36A C36 H36B 109.5
C33 C36 H36C 109.5
H36A C36 H36C 109.5
H36B C36 H36C 109.5
Si1 C37 H37A 109.5
Si1 C37 H37B 109.5
H37A C37 H37B 109.5
Si1 C37 H37C 109.5
H37A C37 H37C 109.5
H37B C37 H37C 109.5
Si1 C38 H38A 109.5
Si1 C38 H38B 109.5
H38A C38 H38B 109.5
Si1 C38 H38C 109.5
H38A C38 H38C 109.5
H38B C38 H38C 109.5
C41 C39 C42 108.9(6)
C41 C39 C40 108.1(6)
C42 C39 C40 109.5(6)
C41 C39 Si1 110.2(5)
C42 C39 Si1 110.0(5)
C40 C39 Si1 110.0(4)
C39 C40 H40A 109.5
C39 C40 H40B 109.5
H40A C40 H40B 109.5
C39 C40 H40C 109.5
H40A C40 H40C 109.5
H40B C40 H40C 109.5
C39 C41 H41A 109.5
C39 C41 H41B 109.5
H41A C41 H41B 109.5
C39 C41 H41C 109.5
H41A C41 H41C 109.5
H41B C41 H41C 109.5
C39 C42 H42A 109.5
C39 C42 H42B 109.5
H42A C42 H42B 109.5
C39 C42 H42C 109.5
H42A C42 H42C 109.5
H42B C42 H42C 109.5
C55 N7 C51 111.3(4)
C55 N7 C47 105.8(4)
C51 N7 C47 111.9(5)
C55 N7 C43 111.5(5)
C51 N7 C43 106.8(4)
C47 N7 C43 109.6(4)
C44 C43 N7 116.3(5)
C44 C43 H43A 108.2
N7 C43 H43A 108.2
C44 C43 H43B 108.2
N7 C43 H43B 108.2
H43A C43 H43B 107.4
C45 C44 C43 111.8(5)
C45 C44 H44A 109.2
C43 C44 H44A 109.2
C45 C44 H44B 109.2
C43 C44 H44B 109.2
H44A C44 H44B 107.9
C44 C45 C46A 119.5(8)
C44 C45 C46B 100.7(10)
C46A C45 C46B 35.4(9)
C44 C45 H45C 111.6
C46A C45 H45C 76.5
C46B C45 H45C 111.6
C44 C45 H45D 111.6
C46A C45 H45D 121.7
C46B C45 H45D 111.6
H45C C45 H45D 109.4
C44 C45 H45A 107.4
C46A C45 H45A 107.4
C46B C45 H45A 142.4
H45C C45 H45A 34.4
H45D C45 H45A 80.5
C44 C45 H45B 107.4
C46A C45 H45B 107.4
C46B C45 H45B 87.1
H45C C45 H45B 131.7
H45D C45 H45B 26.9
H45A C45 H45B 107.0
C45 C46A H46A 109.5
C45 C46A H46B 109.5
C45 C46A H46C 109.5
C45 C46B H46D 109.5
C45 C46B H46E 109.5
H46D C46B H46E 109.5
C45 C46B H46F 109.5
H46D C46B H46F 109.5
H46E C46B H46F 109.5
C48 C47 N7 115.0(5)
C48 C47 H47A 108.5
N7 C47 H47A 108.5
C48 C47 H47B 108.5
N7 C47 H47B 108.5
H47A C47 H47B 107.5
C47 C48 C49 110.1(5)
C47 C48 H48A 109.6
C49 C48 H48A 109.6
C47 C48 H48B 109.6
C49 C48 H48B 109.6
H48A C48 H48B 108.2
C50 C49 C48 115.3(5)
C50 C49 H49A 108.5
C48 C49 H49A 108.5
C50 C49 H49B 108.5
C48 C49 H49B 108.5
H49A C49 H49B 107.5
C49 C50 H50A 109.5
C49 C50 H50B 109.5
H50A C50 H50B 109.5
C49 C50 H50C 109.5
H50A C50 H50C 109.5
H50B C50 H50C 109.5
C52 C51 N7 115.8(4)
C52 C51 H51A 108.3
N7 C51 H51A 108.3
C52 C51 H51B 108.3
N7 C51 H51B 108.3
H51A C51 H51B 107.4
C51 C52 C53 109.8(5)
C51 C52 H52A 109.7
C53 C52 H52A 109.7
C51 C52 H52B 109.7
C53 C52 H52B 109.7
H52A C52 H52B 108.2
C54 C53 C52 112.6(5)
C54 C53 H53A 109.1
C52 C53 H53A 109.1
C54 C53 H53B 109.1
C52 C53 H53B 109.1
H53A C53 H53B 107.8
C53 C54 H54A 109.5
C53 C54 H54B 109.5
H54A C54 H54B 109.5
C53 C54 H54C 109.5
H54A C54 H54C 109.5
H54B C54 H54C 109.5
N7 C55 C56 117.2(5)
N7 C55 H55A 108.0
C56 C55 H55A 108.0
N7 C55 H55B 108.0
C56 C55 H55B 108.0
H55A C55 H55B 107.2
C57 C56 C55 109.2(5)
C57 C56 H56A 109.8
C55 C56 H56A 109.8
C57 C56 H56B 109.8
C55 C56 H56B 109.8
H56A C56 H56B 108.3
C56 C57 C58 111.6(6)
C56 C57 H57A 109.3
C58 C57 H57A 109.3
C56 C57 H57B 109.3
C58 C57 H57B 109.3
H57A C57 H57B 108.0
C57 C58 H58A 109.5
C57 C58 H58B 109.5
H58A C58 H58B 109.5
C57 C58 H58C 109.5
H58A C58 H58C 109.5
H58B C58 H58C 109.5

loop_
_geom_bond_atom_site_label_1
_geom_bond_atom_site_label_2
_geom_bond_distance
O1S C2P 1.321(18)
O1S C2S 1.376(10)
O1S C3S 1.411(9)
C1S C2S 1.447(13)
C1S H1SA 0.9800
C1S H1SB 0.9800
C1S H1SC 0.9800
C2S H2SA 0.9900
C2S H2SB 0.9900
C1P C2P 1.47(2)
C1P H1PA 0.9800
C1P H1PB 0.9800
C1P H1PC 0.9800
C2P H2PA 0.9900
C2P H2PB 0.9900
C3S C4S 1.424(12)
C3S H3SA 0.9900
C3S H3SB 0.9900
C4S H4SA 0.9800
C4S H4SB 0.9800
C4S H4SC 0.9800
Br1 Fe2 2.5906(9)
Br1 Fe1 2.6279(10)
Br1 Fe3 2.6844(9)
Fe1 N6 1.959(5)
Fe1 N1 1.985(4)
Fe1 N3 2.106(4)
Fe1 Fe3 2.6570(11)
Fe1 Fe2 2.8634(11)
Fe2 N4 1.967(4)
Fe2 N2 1.995(4)
Fe2 N1 2.108(4)
Fe2 Fe3 2.7879(10)
Fe3 N5 1.943(4)
Fe3 N3 1.982(5)
Fe3 N2 2.109(4)
Si1 N6 1.725(5)
Si1 C37 1.864(6)
Si1 C38 1.889(6)
Si1 C39 1.905(7)
Si2 N4 1.710(5)
Si2 C32 1.885(6)
Si2 C31 1.893(6)
Si2 C33 1.893(6)
Si3 N5 1.710(4)
Si3 C25 1.866(6)
Si3 C26 1.879(6)
Si3 C27 1.890(6)
N1 C13 1.444(6)
N1 C3 1.487(6)
N2 C7 1.423(7)
N2 C1 1.490(7)
N3 C19 1.442(6)
N3 C5 1.483(6)
N4 C18 1.389(7)
N5 C12 1.406(7)
N6 C24 1.388(7)
C1 C6 1.524(7)
C1 C2 1.557(7)
C1 H1 1.0000
C2 C3 1.530(7)
C2 H2A 0.9900
C2 H2B 0.9900
C3 C4 1.549(7)
C3 H3 1.0000
C4 C5 1.526(7)
C4 H4A 0.9900
C4 H4B 0.9900
C5 C6 1.532(7)
C5 H5 1.0000
C6 H6A 0.9900
C6 H6B 0.9900
C7 C8 1.379(7)
C7 C12 1.440(7)
C8 C9 1.367(8)
C8 H8 0.9500
C9 C10 1.402(8)
C9 H9 0.9500
C10 C11 1.384(8)
C10 H10 0.9500
C11 C12 1.387(8)
C11 H11 0.9500
C13 C14 1.392(8)
C13 C18 1.409(7)
C14 C15 1.381(8)
C14 H14 0.9500
C15 C16 1.380(8)
C15 H15 0.9500
C16 C17 1.386(8)
C16 H16 0.9500
C17 C18 1.413(7)
C17 H17 0.9500
C19 C20 1.389(7)
C19 C24 1.436(8)
C20 C21 1.377(8)
C20 H20 0.9500
C21 C22 1.362(9)
C21 H21 0.9500
C22 C23 1.385(9)
C22 H22 0.9500
C23 C24 1.400(8)
C23 H23 0.9500
C25 H25A 0.9800
C25 H25B 0.9800
C25 H25C 0.9800
C26 H26A 0.9800
C26 H26B 0.9800
C26 H26C 0.9800
C27 C30 1.536(9)
C27 C29 1.544(8)
C27 C28 1.550(9)
C28 H28A 0.9800
C28 H28B 0.9800
C28 H28C 0.9800
C29 H29A 0.9800
C29 H29B 0.9800
C29 H29C 0.9800
C30 H30A 0.9800
C30 H30B 0.9800
C30 H30C 0.9800
C31 H31A 0.9800
C31 H31B 0.9800
C31 H31C 0.9800
C32 H32A 0.9800
C32 H32B 0.9800
C32 H32C 0.9800
C33 C35 1.527(8)
C33 C36 1.533(9)
C33 C34 1.537(8)
C34 H34A 0.9800
C34 H34B 0.9800
C34 H34C 0.9800
C35 H35A 0.9800
C35 H35B 0.9800
C35 H35C 0.9800
C36 H36A 0.9800
C36 H36B 0.9800
C36 H36C 0.9800
C37 H37A 0.9800
C37 H37B 0.9800
C37 H37C 0.9800
C38 H38A 0.9800
C38 H38B 0.9800
C38 H38C 0.9800
C39 C41 1.522(10)
C39 C42 1.537(9)
C39 C40 1.539(10)
C40 H40A 0.9800
C40 H40B 0.9800
C40 H40C 0.9800
C41 H41A 0.9800
C41 H41B 0.9800
C41 H41C 0.9800
C42 H42A 0.9800
C42 H42B 0.9800
C42 H42C 0.9800
N7 C55 1.516(7)
N7 C51 1.518(7)
N7 C47 1.519(7)
N7 C43 1.527(7)
C43 C44 1.516(8)
C43 H43A 0.9900
C43 H43B 0.9900
C44 C45 1.503(8)
C44 H44A 0.9900
C44 H44B 0.9900
C45 C46A 1.526(12)
C45 C46B 1.529(15)
C45 H45C 0.9900
C45 H45D 0.9900
C45 H45A 0.9900
C45 H45B 0.9900
C46A H46A 0.9800
C46A H46B 0.9800
C46A H46C 0.9800
C46B H46D 0.9800
C46B H46E 0.9800
C46B H46F 0.9800
C47 C48 1.513(8)
C47 H47A 0.9900
C47 H47B 0.9900
C48 C49 1.514(9)
C48 H48A 0.9900
C48 H48B 0.9900
C49 C50 1.508(9)
C49 H49A 0.9900
C49 H49B 0.9900
C50 H50A 0.9800
C50 H50B 0.9800
C50 H50C 0.9800
C51 C52 1.515(8)
C51 H51A 0.9900
C51 H51B 0.9900
C52 C53 1.519(8)
C52 H52A 0.9900
C52 H52B 0.9900
C53 C54 1.509(8)
C53 H53A 0.9900
C53 H53B 0.9900
C54 H54A 0.9800
C54 H54B 0.9800
C54 H54C 0.9800
C55 C56 1.528(8)
C55 H55A 0.9900
C55 H55B 0.9900
C56 C57 1.526(8)
C56 H56A 0.9900
C56 H56B 0.9900
C57 C58 1.539(9)
C57 H57A 0.9900
C57 H57B 0.9900
C58 H58A 0.9800
C58 H58B 0.9800
C58 H58C 0.9800

loop_
_geom_torsion_atom_site_label_1
_geom_torsion_atom_site_label_2
_geom_torsion_atom_site_label_3
_geom_torsion_atom_site_label_4
_geom_torsion
C2P O1S C2S C1S -55(2)
C3S O1S C2S C1S -163.9(9)
C2S O1S C2P C1P 27(2)
C3S O1S C2P C1P 123(3)
C2P O1S C3S C4S 105(2)
C2S O1S C3S C4S 154.3(9)
Fe2 Br1 Fe1 N6 172.99(16)
Fe3 Br1 Fe1 N6 100.79(15)
Fe2 Br1 Fe1 N1 -19.20(12)
Fe3 Br1 Fe1 N1 -91.40(12)
Fe2 Br1 Fe1 N3 82.22(12)
Fe3 Br1 Fe1 N3 10.02(12)
Fe2 Br1 Fe1 Fe3 72.20(3)
Fe3 Br1 Fe1 Fe2 -72.20(3)
Fe1 Br1 Fe2 N4 106.27(14)
Fe3 Br1 Fe2 N4 173.08(14)
Fe1 Br1 Fe2 N2 -85.34(13)
Fe3 Br1 Fe2 N2 -18.52(13)
Fe1 Br1 Fe2 N1 17.94(11)
Fe3 Br1 Fe2 N1 84.76(11)
Fe1 Br1 Fe2 Fe3 -66.81(3)
Fe3 Br1 Fe2 Fe1 66.81(3)
N6 Fe1 Fe2 N4 -120.3(5)
N1 Fe1 Fe2 N4 57.0(2)
N3 Fe1 Fe2 N4 154.34(17)
Br1 Fe1 Fe2 N4 -96.85(13)
Fe3 Fe1 Fe2 N4 -169.98(13)
N6 Fe1 Fe2 N2 82.0(5)
N1 Fe1 Fe2 N2 -100.72(19)
N3 Fe1 Fe2 N2 -3.40(16)
Br1 Fe1 Fe2 N2 105.41(12)
Fe3 Fe1 Fe2 N2 32.27(12)
N6 Fe1 Fe2 N1 -177.3(5)
N3 Fe1 Fe2 N1 97.31(19)
Br1 Fe1 Fe2 N1 -153.88(15)
Fe3 Fe1 Fe2 N1 132.99(15)
N6 Fe1 Fe2 Br1 -23.4(5)
N1 Fe1 Fe2 Br1 153.88(15)
N3 Fe1 Fe2 Br1 -108.81(12)
Fe3 Fe1 Fe2 Br1 -73.14(3)
N6 Fe1 Fe2 Fe3 49.7(5)
N1 Fe1 Fe2 Fe3 -132.99(15)
N3 Fe1 Fe2 Fe3 -35.68(12)
Br1 Fe1 Fe2 Fe3 73.14(3)
N6 Fe1 Fe3 N5 -95.4(4)
N1 Fe1 Fe3 N5 103.9(4)
N3 Fe1 Fe3 N5 -161.1(4)
Br1 Fe1 Fe3 N5 5.9(4)
Fe2 Fe1 Fe3 N5 71.1(4)
N6 Fe1 Fe3 N3 65.7(2)
N1 Fe1 Fe3 N3 -95.05(19)
Br1 Fe1 Fe3 N3 166.99(15)
Fe2 Fe1 Fe3 N3 -127.82(15)
N6 Fe1 Fe3 N2 162.95(18)
N1 Fe1 Fe3 N2 2.20(16)
N3 Fe1 Fe3 N2 97.25(18)
Br1 Fe1 Fe3 N2 -95.76(11)
Fe2 Fe1 Fe3 N2 -30.56(11)
N6 Fe1 Fe3 Br1 -101.29(14)
N1 Fe1 Fe3 Br1 97.96(12)
N3 Fe1 Fe3 Br1 -166.99(15)
Fe2 Fe1 Fe3 Br1 65.20(3)
N6 Fe1 Fe3 Fe2 -166.49(14)
N1 Fe1 Fe3 Fe2 32.77(12)
N3 Fe1 Fe3 Fe2 127.82(15)
Br1 Fe1 Fe3 Fe2 -65.20(3)
Fe2 Br1 Fe3 N5 105.21(14)
Fe1 Br1 Fe3 N5 -177.96(14)
Fe2 Br1 Fe3 N3 -87.60(13)
Fe1 Br1 Fe3 N3 -10.77(13)
Fe2 Br1 Fe3 N2 17.06(12)
Fe1 Br1 Fe3 N2 93.89(12)
Fe2 Br1 Fe3 Fe1 -76.83(3)
Fe1 Br1 Fe3 Fe2 76.83(3)
N4 Fe2 Fe3 N5 -119.3(6)
N2 Fe2 Fe3 N5 64.6(2)
N1 Fe2 Fe3 N5 169.27(17)
Br1 Fe2 Fe3 N5 -91.39(13)
Fe1 Fe2 Fe3 N5 -160.26(14)
N4 Fe2 Fe3 N3 79.6(6)
N2 Fe2 Fe3 N3 -96.4(2)
N1 Fe2 Fe3 N3 8.25(16)
Br1 Fe2 Fe3 N3 107.60(12)
Fe1 Fe2 Fe3 N3 38.72(12)
N4 Fe2 Fe3 N2 176.0(6)
N1 Fe2 Fe3 N2 104.62(19)
Br1 Fe2 Fe3 N2 -156.03(16)
Fe1 Fe2 Fe3 N2 135.10(16)
N4 Fe2 Fe3 Fe1 40.9(5)
N2 Fe2 Fe3 Fe1 -135.10(16)
N1 Fe2 Fe3 Fe1 -30.47(11)
Br1 Fe2 Fe3 Fe1 68.87(3)
N4 Fe2 Fe3 Br1 -28.0(5)
N2 Fe2 Fe3 Br1 156.03(16)
N1 Fe2 Fe3 Br1 -99.34(11)
Fe1 Fe2 Fe3 Br1 -68.87(3)
N6 Fe1 N1 C13 74.2(5)
N3 Fe1 N1 C13 168.2(4)
Br1 Fe1 N1 C13 -82.5(3)
Fe3 Fe1 N1 C13 -144.0(3)
Fe2 Fe1 N1 C13 -104.2(4)
N6 Fe1 N1 C3 -67.4(5)
N3 Fe1 N1 C3 26.6(4)
Br1 Fe1 N1 C3 135.9(3)
Fe3 Fe1 N1 C3 74.4(4)
Fe2 Fe1 N1 C3 114.2(4)
N6 Fe1 N1 Fe2 178.5(3)
N3 Fe1 N1 Fe2 -87.61(16)
Br1 Fe1 N1 Fe2 21.77(12)
Fe3 Fe1 N1 Fe2 -39.81(11)
N4 Fe2 N1 C13 -13.8(3)
N2 Fe2 N1 C13 -159.3(3)
Br1 Fe2 N1 C13 93.4(3)
Fe3 Fe2 N1 C13 152.7(3)
Fe1 Fe2 N1 C13 115.4(3)
N4 Fe2 N1 C3 110.2(3)
N2 Fe2 N1 C3 -35.3(3)
Br1 Fe2 N1 C3 -142.5(3)
Fe3 Fe2 N1 C3 -83.2(3)
Fe1 Fe2 N1 C3 -120.6(3)
N4 Fe2 N1 Fe1 -129.18(16)
N2 Fe2 N1 Fe1 85.30(16)
Br1 Fe2 N1 Fe1 -21.97(12)
Fe3 Fe2 N1 Fe1 37.37(11)
N4 Fe2 N2 C7 76.6(5)
N1 Fe2 N2 C7 175.1(3)
Br1 Fe2 N2 C7 -83.7(3)
Fe3 Fe2 N2 C7 -105.1(4)
Fe1 Fe2 N2 C7 -141.1(3)
N4 Fe2 N2 C1 -62.9(5)
N1 Fe2 N2 C1 35.5(4)
Br1 Fe2 N2 C1 136.7(3)
Fe3 Fe2 N2 C1 115.4(4)
Fe1 Fe2 N2 C1 79.4(3)
N4 Fe2 N2 Fe3 -178.3(2)
N1 Fe2 N2 Fe3 -79.84(16)
Br1 Fe2 N2 Fe3 21.34(14)
Fe1 Fe2 N2 Fe3 -35.98(11)
N5 Fe3 N2 C7 -2.5(3)
N3 Fe3 N2 C7 -149.7(3)
Fe1 Fe3 N2 C7 158.1(3)
Br1 Fe3 N2 C7 98.5(3)
Fe2 Fe3 N2 C7 118.5(3)
N5 Fe3 N2 C1 125.1(3)
N3 Fe3 N2 C1 -22.0(3)
Fe1 Fe3 N2 C1 -74.2(3)
Br1 Fe3 N2 C1 -133.9(3)
Fe2 Fe3 N2 C1 -113.8(4)
N5 Fe3 N2 Fe2 -121.05(17)
N3 Fe3 N2 Fe2 91.78(17)
Fe1 Fe3 N2 Fe2 39.59(13)
Br1 Fe3 N2 Fe2 -20.05(13)
N5 Fe3 N3 C19 64.7(5)
N2 Fe3 N3 C19 164.4(3)
Fe1 Fe3 N3 C19 -103.8(4)
Br1 Fe3 N3 C19 -92.0(3)
Fe2 Fe3 N3 C19 -149.4(3)
N5 Fe3 N3 C5 -75.4(5)
N2 Fe3 N3 C5 24.4(4)
Fe1 Fe3 N3 C5 116.1(4)
Br1 Fe3 N3 C5 127.9(3)
Fe2 Fe3 N3 C5 70.5(3)
N5 Fe3 N3 Fe1 168.5(3)
N2 Fe3 N3 Fe1 -91.76(14)
Br1 Fe3 N3 Fe1 11.80(13)
Fe2 Fe3 N3 Fe1 -45.61(11)
N6 Fe1 N3 C19 -6.3(3)
N1 Fe1 N3 C19 -155.8(3)
Br1 Fe1 N3 C19 101.3(3)
Fe3 Fe1 N3 C19 113.2(4)
Fe2 Fe1 N3 C19 156.8(3)
N6 Fe1 N3 C5 124.5(4)
N1 Fe1 N3 C5 -25.0(4)
Br1 Fe1 N3 C5 -128.0(3)
Fe3 Fe1 N3 C5 -116.0(4)
Fe2 Fe1 N3 C5 -72.5(4)
N6 Fe1 N3 Fe3 -119.50(18)
N1 Fe1 N3 Fe3 91.00(16)
Br1 Fe1 N3 Fe3 -11.92(14)
Fe2 Fe1 N3 Fe3 43.55(11)
C32 Si2 N4 C18 47.0(5)
C31 Si2 N4 C18 164.5(4)
C33 Si2 N4 C18 -77.3(5)
C32 Si2 N4 Fe2 -124.5(3)
C31 Si2 N4 Fe2 -7.0(3)
C33 Si2 N4 Fe2 111.2(3)
N2 Fe2 N4 C18 118.0(4)
N1 Fe2 N4 C18 15.1(3)
Br1 Fe2 N4 C18 -81.8(3)
Fe3 Fe2 N4 C18 -56.7(7)
Fe1 Fe2 N4 C18 -20.6(3)
N2 Fe2 N4 Si2 -68.8(4)
N1 Fe2 N4 Si2 -171.8(3)
Br1 Fe2 N4 Si2 91.3(2)
Fe3 Fe2 N4 Si2 116.4(5)
Fe1 Fe2 N4 Si2 152.57(19)
C25 Si3 N5 C12 50.1(5)
C26 Si3 N5 C12 166.8(5)
C27 Si3 N5 C12 -76.1(5)
C25 Si3 N5 Fe3 -124.9(3)
C26 Si3 N5 Fe3 -8.2(3)
C27 Si3 N5 Fe3 108.9(3)
N3 Fe3 N5 C12 108.5(4)
N2 Fe3 N5 C12 4.5(3)
Fe1 Fe3 N5 C12 -99.1(5)
Br1 Fe3 N5 C12 -93.9(3)
Fe2 Fe3 N5 C12 -35.7(3)
N3 Fe3 N5 Si3 -75.6(4)
N2 Fe3 N5 Si3 -179.5(3)
Fe1 Fe3 N5 Si3 76.9(5)
Br1 Fe3 N5 Si3 82.0(2)
Fe2 Fe3 N5 Si3 140.3(2)
C37 Si1 N6 C24 164.9(5)
C38 Si1 N6 C24 47.5(6)
C39 Si1 N6 C24 -78.0(6)
C37 Si1 N6 Fe1 -11.2(4)
C38 Si1 N6 Fe1 -128.6(3)
C39 Si1 N6 Fe1 105.9(3)
N1 Fe1 N6 C24 104.7(5)
N3 Fe1 N6 C24 7.4(4)
Br1 Fe1 N6 C24 -99.6(4)
Fe3 Fe1 N6 C24 -35.0(4)
Fe2 Fe1 N6 C24 -79.2(6)
N1 Fe1 N6 Si1 -78.6(4)
N3 Fe1 N6 Si1 -175.9(3)
Br1 Fe1 N6 Si1 77.2(3)
Fe3 Fe1 N6 Si1 141.7(2)
Fe2 Fe1 N6 Si1 97.5(5)
C7 N2 C1 C6 103.8(5)
Fe2 N2 C1 C6 -115.1(4)
Fe3 N2 C1 C6 -18.9(5)
C7 N2 C1 C2 -132.5(5)
Fe2 N2 C1 C2 8.6(5)
Fe3 N2 C1 C2 104.8(4)
N2 C1 C2 C3 -73.8(6)
C6 C1 C2 C3 51.3(6)
C13 N1 C3 C2 107.0(5)
Fe1 N1 C3 C2 -111.4(4)
Fe2 N1 C3 C2 -10.4(5)
C13 N1 C3 C4 -128.8(5)
Fe1 N1 C3 C4 12.9(6)
Fe2 N1 C3 C4 113.9(4)
C1 C2 C3 N1 73.6(5)
C1 C2 C3 C4 -52.9(6)
N1 C3 C4 C5 -71.9(6)
C2 C3 C4 C5 54.3(5)
C19 N3 C5 C4 109.6(5)
Fe3 N3 C5 C4 -110.6(4)
Fe1 N3 C5 C4 -16.8(6)
C19 N3 C5 C6 -125.7(5)
Fe3 N3 C5 C6 14.1(5)
Fe1 N3 C5 C6 107.9(4)
C3 C4 C5 N3 72.7(6)
C3 C4 C5 C6 -53.9(5)
N2 C1 C6 C5 74.7(6)
C2 C1 C6 C5 -50.8(6)
N3 C5 C6 C1 -73.0(6)
C4 C5 C6 C1 52.8(6)
C1 N2 C7 C8 53.1(6)
Fe2 N2 C7 C8 -85.9(5)
Fe3 N2 C7 C8 -179.2(4)
C1 N2 C7 C12 -127.7(5)
Fe2 N2 C7 C12 93.4(5)
Fe3 N2 C7 C12 0.1(5)
N2 C7 C8 C9 179.9(5)
C12 C7 C8 C9 0.7(8)
C7 C8 C9 C10 -1.9(8)
C8 C9 C10 C11 0.6(8)
C9 C10 C11 C12 2.0(8)
C10 C11 C12 N5 175.4(5)
C10 C11 C12 C7 -3.2(8)
Si3 N5 C12 C11 0.3(8)
Fe3 N5 C12 C11 175.5(4)
Si3 N5 C12 C7 179.0(4)
Fe3 N5 C12 C7 -5.8(5)
C8 C7 C12 C11 1.9(7)
N2 C7 C12 C11 -177.4(4)
C8 C7 C12 N5 -176.9(4)
N2 C7 C12 N5 3.8(7)
C3 N1 C13 C14 72.5(6)
Fe1 N1 C13 C14 -70.6(5)
Fe2 N1 C13 C14 -165.5(4)
C3 N1 C13 C18 -111.3(5)
Fe1 N1 C13 C18 105.6(4)
Fe2 N1 C13 C18 10.7(5)
C18 C13 C14 C15 -0.9(8)
N1 C13 C14 C15 175.3(5)
C13 C14 C15 C16 1.5(8)
C14 C15 C16 C17 -0.9(8)
C15 C16 C17 C18 -0.3(8)
Si2 N4 C18 C13 174.4(4)
Fe2 N4 C18 C13 -13.4(5)
Si2 N4 C18 C17 -8.3(7)
Fe2 N4 C18 C17 163.8(4)
C14 C13 C18 N4 177.2(4)
N1 C13 C18 N4 1.0(7)
C14 C13 C18 C17 -0.2(7)
N1 C13 C18 C17 -176.4(4)
C16 C17 C18 N4 -176.5(5)
C16 C17 C18 C13 0.8(7)
C5 N3 C19 C20 53.0(7)
Fe3 N3 C19 C20 -87.8(5)
Fe1 N3 C19 C20 -175.2(4)
C5 N3 C19 C24 -127.5(5)
Fe3 N3 C19 C24 91.7(5)
Fe1 N3 C19 C24 4.3(6)
C24 C19 C20 C21 -1.3(9)
N3 C19 C20 C21 178.2(5)
C19 C20 C21 C22 1.3(10)
C20 C21 C22 C23 -0.8(12)
C21 C22 C23 C24 0.3(12)
Si1 N6 C24 C23 -3.1(10)
Fe1 N6 C24 C23 173.2(6)
Si1 N6 C24 C19 176.6(4)
Fe1 N6 C24 C19 -7.1(7)
C22 C23 C24 N6 179.5(6)
C22 C23 C24 C19 -0.3(10)
C20 C19 C24 N6 -179.0(5)
N3 C19 C24 N6 1.5(8)
C20 C19 C24 C23 0.8(9)
N3 C19 C24 C23 -178.7(5)
N5 Si3 C27 C30 -58.0(5)
C25 Si3 C27 C30 173.6(4)
C26 Si3 C27 C30 58.2(5)
N5 Si3 C27 C29 -177.2(5)
C25 Si3 C27 C29 54.4(6)
C26 Si3 C27 C29 -61.0(6)
N5 Si3 C27 C28 61.6(5)
C25 Si3 C27 C28 -66.8(4)
C26 Si3 C27 C28 177.8(4)
N4 Si2 C33 C35 -179.6(4)
C32 Si2 C33 C35 52.8(5)
C31 Si2 C33 C35 -63.7(5)
N4 Si2 C33 C36 60.6(5)
C32 Si2 C33 C36 -66.9(5)
C31 Si2 C33 C36 176.5(4)
N4 Si2 C33 C34 -60.1(5)
C32 Si2 C33 C34 172.4(5)
C31 Si2 C33 C34 55.8(5)
N6 Si1 C39 C41 -63.4(6)
C37 Si1 C39 C41 52.5(6)
C38 Si1 C39 C41 168.8(5)
N6 Si1 C39 C42 176.5(5)
C37 Si1 C39 C42 -67.6(5)
C38 Si1 C39 C42 48.7(5)
N6 Si1 C39 C40 55.7(5)
C37 Si1 C39 C40 171.7(5)
C38 Si1 C39 C40 -72.0(5)
C55 N7 C43 C44 -61.7(7)
C51 N7 C43 C44 176.5(6)
C47 N7 C43 C44 55.2(7)
N7 C43 C44 C45 -176.2(5)
C43 C44 C45 C46A 57.9(13)
C43 C44 C45 C46B 90.2(13)
C55 N7 C47 C48 -174.2(5)
C51 N7 C47 C48 -52.7(6)
C43 N7 C47 C48 65.5(6)
N7 C47 C48 C49 -168.1(5)
C47 C48 C49 C50 -62.5(8)
C55 N7 C51 C52 58.2(7)
C47 N7 C51 C52 -60.0(6)
C43 N7 C51 C52 -179.9(5)
N7 C51 C52 C53 167.5(5)
C51 C52 C53 C54 177.7(6)
C51 N7 C55 C56 58.5(7)
C47 N7 C55 C56 -179.7(5)
C43 N7 C55 C56 -60.6(6)
N7 C55 C56 C57 177.9(5)
C55 C56 C57 C58 178.7(6)
